data_7057814
loop_
_publ_author_name
'Barwiolek, Magdalena'
'Wojtczak, Andrzej'
'Kozakiewicz, Anna'
'Szczesny, Robert'
'Babinska, Magdalena'
'Skowronski, Lukasz'
'Szlyk, Edward'

_publ_section_title
;
 New highly fluorescent silver complexes and their thin films obtained by
 spin coating method
;
_journal_issue 23
_journal_name_full 'New Journal of Chemistry'
_journal_page_first 18559
_journal_paper_doi 10.1039/C8NJ03801E
_journal_volume 42
_journal_year 2018
_chemical_formula_moiety 'C42 H28 Ag N4, N O3'
_chemical_formula_sum 'C42 H28 Ag N5 O3'
_chemical_formula_weight 758.56
_space_group_crystal_system monoclinic
_space_group_IT_number 14
_space_group_name_Hall '-P 2yn'
_space_group_name_H-M_alt 'P 1 21/n 1'
_symmetry_space_group_name_Hall '-P 2yn'
_symmetry_space_group_name_H-M 'P 1 21/n 1'
_atom_sites_solution_hydrogens difmap
_atom_sites_solution_primary Patterson
_atom_sites_solution_secondary difmap
_audit_creation_method SHELXL-2014
_audit_update_record
;
2018-04-04 deposited with the CCDC.
2018-10-09 downloaded from the CCDC.
;
_cell_angle_alpha 90
_cell_angle_beta 94.806(4)
_cell_angle_gamma 90
_cell_formula_units_Z 4
_cell_length_a 8.7674(5)
_cell_length_b 18.6110(11)
_cell_length_c 20.4404(10)
_cell_measurement_reflns_used 6555
_cell_measurement_temperature 293(2)
_cell_measurement_theta_max 28.5319
_cell_measurement_theta_min 1.9904
_cell_volume 3323.5(3)
_computing_cell_refinement 'Oxford Diffraction CrysAlis'
_computing_data_collection 'Oxford Diffraction CrysAlis'
_computing_data_reduction 'Oxford Diffraction CrysAlis'
_computing_publication_material 'CIFTAB (Sheldrick, 2014)'
_computing_structure_refinement 'SHELXL-2014 (Sheldrick, 2014)'
_computing_structure_solution 'SHELX-97 (Sheldrick, 1997)'
_diffrn_ambient_temperature 293(2)
_diffrn_detector_area_resol_mean 8.2564
_diffrn_measured_fraction_theta_full 1.000
_diffrn_measured_fraction_theta_max 0.906
_diffrn_measurement_device_type 'Oxford Sapphire CCD'
_diffrn_measurement_method \q/2\q
_diffrn_radiation_type MoK\a
_diffrn_radiation_wavelength 0.71073
_diffrn_reflns_av_R_equivalents 0.0554
_diffrn_reflns_av_unetI/netI 0.0945
_diffrn_reflns_Laue_measured_fraction_full 1.000
_diffrn_reflns_Laue_measured_fraction_max 0.906
_diffrn_reflns_limit_h_max 9
_diffrn_reflns_limit_h_min -11
_diffrn_reflns_limit_k_max 24
_diffrn_reflns_limit_k_min -24
_diffrn_reflns_limit_l_max 24
_diffrn_reflns_limit_l_min -26
_diffrn_reflns_number 23871
_diffrn_reflns_point_group_measured_fraction_full 1.000
_diffrn_reflns_point_group_measured_fraction_max 0.906
_diffrn_reflns_theta_full 25.242
_diffrn_reflns_theta_max 28.527
_diffrn_reflns_theta_min 2.189
_diffrn_source 'fine-focus sealed tube'
_exptl_absorpt_coefficient_mu 0.657
_exptl_absorpt_correction_T_max 0.81108
_exptl_absorpt_correction_T_min 0.408651
_exptl_absorpt_correction_type analytical
_exptl_absorpt_process_details 'Oxford Diffraction CrysAlis'
_exptl_crystal_colour yellow
_exptl_crystal_density_diffrn 1.516
_exptl_crystal_description Plate
_exptl_crystal_F_000 1544
_exptl_crystal_size_max 0.407
_exptl_crystal_size_mid 0.146
_exptl_crystal_size_min 0.043
_refine_diff_density_max 0.257
_refine_diff_density_min -0.354
_refine_diff_density_rms 0.058
_refine_ls_extinction_method none
_refine_ls_goodness_of_fit_ref 0.814
_refine_ls_hydrogen_treatment constr
_refine_ls_matrix_type full
_refine_ls_number_parameters 460
_refine_ls_number_reflns 7662
_refine_ls_number_restraints 0
_refine_ls_restrained_S_all 0.814
_refine_ls_R_factor_all 0.0921
_refine_ls_R_factor_gt 0.0347
_refine_ls_shift/su_max 0.001
_refine_ls_shift/su_mean 0.000
_refine_ls_structure_factor_coef Fsqd
_refine_ls_weighting_details 'w=1/[\s^2^(Fo^2^)+(0.0240P)^2^] where P=(Fo^2^+2Fc^2^)/3'
_refine_ls_weighting_scheme calc
_refine_ls_wR_factor_gt 0.0532
_refine_ls_wR_factor_ref 0.0607
_reflns_Friedel_coverage 0.000
_reflns_number_gt 4162
_reflns_number_total 7662
_reflns_threshold_expression 'I > 2\s(I)'
_cod_data_source_file c8nj03801e2.cif
_cod_data_source_block e1146a
_cod_depositor_comments 'Adding full bibliography for 7057813--7057814.cif.'
_cod_database_code 7057814
_shelx_space_group_comment
;
The symmetry employed for this shelxl refinement is uniquely defined
by the following loop, which should always be used as a source of
symmetry information in preference to the above space-group names.
They are only intended as comments.
;
_shelx_estimated_absorpt_t_min 0.776
_shelx_estimated_absorpt_t_max 0.972
_shelxl_version_number 2014-3

loop_
_space_group_symop_operation_xyz
'x, y, z'
'-x+1/2, y+1/2, -z+1/2'
'-x, -y, -z'
'x-1/2, -y-1/2, z-1/2'

loop_
_atom_site_label
_atom_site_type_symbol
_atom_site_fract_x
_atom_site_fract_y
_atom_site_fract_z
_atom_site_U_iso_or_equiv
_atom_site_adp_type
_atom_site_occupancy
_atom_site_site_symmetry_order
_atom_site_calc_flag
_atom_site_refinement_flags_posn
_atom_site_refinement_flags_adp
Ag1 Ag 2.84452(2) 0.19018(2) 0.95647(2) 0.04303(7) Uani 1 1 d . .
C1 C 3.2083(3) 0.34402(15) 0.83368(12) 0.0468(7) Uani 1 1 d . .
H1A H 3.1457 0.3171 0.8040 0.056 Uiso 1 1 calc R U
C1A C 3.1496(3) 0.36785(13) 0.89299(11) 0.0361(6) Uani 1 1 d . .
C2 C 3.3521(3) 0.35953(17) 0.81959(13) 0.0609(9) Uani 1 1 d . .
H2A H 3.3865 0.3435 0.7803 0.073 Uiso 1 1 calc R U
C3 C 3.4510(3) 0.39973(18) 0.86347(15) 0.0668(9) Uani 1 1 d . .
H3A H 3.5498 0.4103 0.8531 0.080 Uiso 1 1 calc R U
C4 C 3.4016(3) 0.42275(16) 0.92073(14) 0.0549(8) Uani 1 1 d . .
H4A H 3.4673 0.4494 0.9494 0.066 Uiso 1 1 calc R U
C4A C 3.2517(3) 0.40718(14) 0.93807(12) 0.0403(7) Uani 1 1 d . .
C5A C 3.0557(3) 0.41204(13) 1.01565(11) 0.0370(6) Uani 1 1 d . .
C5 C 3.0064(3) 0.43262(14) 1.07774(11) 0.0465(7) Uani 1 1 d . .
H5A H 3.0748 0.4558 1.1079 0.056 Uiso 1 1 calc R U
C6 C 2.8636(4) 0.41927(15) 1.09365(12) 0.0506(8) Uani 1 1 d . .
H6A H 2.8345 0.4326 1.1346 0.061 Uiso 1 1 calc R U
C7 C 2.7579(3) 0.38497(14) 1.04807(13) 0.0497(7) Uani 1 1 d . .
H7A H 2.6584 0.3769 1.0589 0.060 Uiso 1 1 calc R U
C8 C 2.7995(3) 0.36364(14) 0.98860(12) 0.0433(7) Uani 1 1 d . .
H8A H 2.7278 0.3412 0.9593 0.052 Uiso 1 1 calc R U
C8A C 2.9502(3) 0.37496(13) 0.97026(11) 0.0336(6) Uani 1 1 d . .
C9 C 3.0000(3) 0.35297(13) 0.90947(11) 0.0338(6) Uani 1 1 d . .
C10 C 3.2007(3) 0.42817(14) 0.99794(12) 0.0417(7) Uani 1 1 d . .
H10A H 3.2667 0.4540 1.0271 0.050 Uiso 1 1 calc R U
C11 C 2.8914(3) 0.31559(14) 0.86188(10) 0.0347(6) Uani 1 1 d . .
N1 N 2.8251(2) 0.25274(11) 0.87070(9) 0.0358(5) Uani 1 1 d . .
C12 C 2.7308(3) 0.23979(13) 0.81334(11) 0.0334(6) Uani 1 1 d . .
C13 C 2.6334(3) 0.18320(15) 0.79571(12) 0.0452(7) Uani 1 1 d . .
H13A H 2.6211 0.1449 0.8241 0.054 Uiso 1 1 calc R U
C14 C 2.5558(3) 0.18596(16) 0.73453(13) 0.0502(7) Uani 1 1 d . .
H14A H 2.4901 0.1485 0.7213 0.060 Uiso 1 1 calc R U
C15 C 2.5723(3) 0.24261(16) 0.69194(12) 0.0497(8) Uani 1 1 d . .
H15A H 2.5179 0.2419 0.6509 0.060 Uiso 1 1 calc R U
C16 C 2.6665(3) 0.29969(15) 0.70842(11) 0.0433(7) Uani 1 1 d . .
H16A H 2.6770 0.3380 0.6800 0.052 Uiso 1 1 calc R U
C17 C 2.7454(3) 0.29678(13) 0.77034(11) 0.0348(6) Uani 1 1 d . .
N2 N 2.8464(2) 0.34419(11) 0.80299(9) 0.0385(5) Uani 1 1 d . .
H2B H 2.8755 0.3848 0.7883 0.046 Uiso 1 1 calc R U
C21 C 2.6552(3) 0.25277(15) 1.16567(12) 0.0471(7) Uani 1 1 d . .
H21A H 2.7461 0.2279 1.1756 0.056 Uiso 1 1 calc R U
C21A C 2.5564(3) 0.23172(13) 1.11028(11) 0.0352(6) Uani 1 1 d . .
C22 C 2.6193(3) 0.30840(17) 1.20420(13) 0.0576(8) Uani 1 1 d . .
H22A H 2.6855 0.3210 1.2403 0.069 Uiso 1 1 calc R U
C23 C 2.4830(4) 0.34729(16) 1.19016(15) 0.0633(9) Uani 1 1 d . .
H23A H 2.4593 0.3852 1.2172 0.076 Uiso 1 1 calc R U
C24 C 2.3866(3) 0.32995(14) 1.13776(15) 0.0539(8) Uani 1 1 d . .
H24A H 2.2969 0.3562 1.1291 0.065 Uiso 1 1 calc R U
C24A C 2.4190(3) 0.27276(14) 1.09558(12) 0.0400(6) Uani 1 1 d . .
C25A C 2.3556(3) 0.20017(14) 0.99792(12) 0.0386(6) Uani 1 1 d . .
C25 C 2.2579(3) 0.18355(17) 0.93998(13) 0.0518(7) Uani 1 1 d . .
H25A H 2.1731 0.2123 0.9284 0.062 Uiso 1 1 calc R U
C26 C 2.2875(3) 0.12721(18) 0.90243(14) 0.0598(9) Uani 1 1 d . .
H26A H 2.2237 0.1176 0.8648 0.072 Uiso 1 1 calc R U
C27 C 2.4130(3) 0.08257(16) 0.91901(13) 0.0539(8) Uani 1 1 d . .
H27A H 2.4296 0.0425 0.8934 0.065 Uiso 1 1 calc R U
C28 C 2.5105(3) 0.09762(14) 0.97231(12) 0.0441(7) Uani 1 1 d . .
H28A H 2.5943 0.0678 0.9823 0.053 Uiso 1 1 calc R U
C28A C 2.4882(3) 0.15742(13) 1.01312(11) 0.0335(6) Uani 1 1 d . .
C29 C 2.5891(3) 0.17507(12) 1.06841(11) 0.0318(6) Uani 1 1 d . .
C30 C 2.3238(3) 0.25564(14) 1.03978(13) 0.0454(7) Uani 1 1 d . .
H30A H 2.2353 0.2825 1.0303 0.054 Uiso 1 1 calc R U
C31 C 2.7300(3) 0.13290(13) 1.08172(11) 0.0324(6) Uani 1 1 d . .
N21 N 2.8470(2) 0.13147(11) 1.04442(9) 0.0355(5) Uani 1 1 d . .
C32 C 2.9562(3) 0.08579(13) 1.07608(11) 0.0341(6) Uani 1 1 d . .
C33 C 3.1000(3) 0.06444(15) 1.05978(12) 0.0489(7) Uani 1 1 d . .
H33A H 3.1386 0.0796 1.0211 0.059 Uiso 1 1 calc R U
C34 C 3.1828(3) 0.02021(16) 1.10299(14) 0.0605(8) Uani 1 1 d . .
H34A H 3.2804 0.0061 1.0937 0.073 Uiso 1 1 calc R U
C35 C 3.1253(3) -0.00408(16) 1.16018(14) 0.0599(8) Uani 1 1 d . .
H35A H 3.1852 -0.0341 1.1882 0.072 Uiso 1 1 calc R U
C36 C 2.9825(3) 0.01500(14) 1.17643(12) 0.0513(8) Uani 1 1 d . .
H36A H 2.9436 -0.0015 1.2146 0.062 Uiso 1 1 calc R U
C37 C 2.8989(3) 0.06018(13) 1.13304(11) 0.0348(6) Uani 1 1 d . .
N22 N 2.7564(2) 0.09130(10) 1.13541(9) 0.0364(5) Uani 1 1 d . .
H22N H 2.6727 0.0787 1.1679 0.044 Uiso 1 1 d R U
N51 N 2.5302(3) 0.01592(14) 1.24250(10) 0.0461(6) Uani 1 1 d . .
O52 O 2.5127(2) 0.07092(11) 1.20743(9) 0.0603(5) Uani 1 1 d . .
O53 O 2.6380(2) -0.02526(11) 1.23648(9) 0.0692(6) Uani 1 1 d . .
O54 O 2.4362(2) 0.00616(11) 1.28355(9) 0.0649(6) Uani 1 1 d . .

loop_
_atom_site_aniso_label
_atom_site_aniso_U_11
_atom_site_aniso_U_22
_atom_site_aniso_U_33
_atom_site_aniso_U_23
_atom_site_aniso_U_13
_atom_site_aniso_U_12
Ag1 0.04763(13) 0.05068(13) 0.03073(10) 0.01111(11) 0.00306(7) 0.00195(13)
C1 0.0410(18) 0.063(2) 0.0361(16) -0.0050(14) -0.0007(12) -0.0022(15)
C1A 0.0362(16) 0.0390(16) 0.0319(14) 0.0013(12) -0.0033(11) 0.0037(13)
C2 0.045(2) 0.091(3) 0.0468(18) -0.0142(17) 0.0055(14) 0.0041(18)
C3 0.0353(18) 0.097(3) 0.069(2) -0.004(2) 0.0084(16) -0.0047(18)
C4 0.0379(19) 0.068(2) 0.0576(19) -0.0051(16) -0.0061(14) -0.0088(16)
C4A 0.0372(17) 0.0403(17) 0.0422(16) 0.0032(13) -0.0031(12) 0.0034(14)
C5A 0.0424(17) 0.0344(16) 0.0327(14) 0.0026(12) -0.0042(12) 0.0099(13)
C5 0.058(2) 0.0466(18) 0.0338(15) -0.0014(13) -0.0037(13) 0.0109(16)
C6 0.071(2) 0.0500(19) 0.0311(15) 0.0033(14) 0.0074(14) 0.0168(17)
C7 0.0518(19) 0.0517(19) 0.0476(17) 0.0114(15) 0.0156(14) 0.0077(15)
C8 0.0456(18) 0.0439(18) 0.0403(16) 0.0029(13) 0.0030(13) 0.0017(14)
C8A 0.0339(16) 0.0345(15) 0.0319(14) 0.0073(12) -0.0002(11) 0.0059(13)
C9 0.0360(16) 0.0345(15) 0.0299(14) 0.0020(12) -0.0031(11) 0.0019(13)
C10 0.0440(18) 0.0399(17) 0.0384(15) -0.0032(13) -0.0132(12) 0.0016(14)
C11 0.0321(14) 0.0421(17) 0.0300(13) 0.0068(13) 0.0033(10) 0.0014(14)
N1 0.0394(13) 0.0371(14) 0.0310(12) 0.0019(10) 0.0033(9) -0.0037(11)
C12 0.0331(16) 0.0382(16) 0.0291(14) 0.0001(12) 0.0036(11) -0.0022(13)
C13 0.0500(17) 0.0421(17) 0.0438(16) 0.0009(14) 0.0057(12) -0.0040(15)
C14 0.0409(17) 0.057(2) 0.0511(17) -0.0114(17) -0.0028(12) -0.0108(16)
C15 0.0447(19) 0.068(2) 0.0350(16) -0.0047(16) -0.0066(13) 0.0005(17)
C16 0.0406(16) 0.059(2) 0.0300(13) 0.0048(14) 0.0001(11) 0.0014(16)
C17 0.0336(15) 0.0406(17) 0.0305(13) 0.0010(12) 0.0041(10) -0.0037(13)
N2 0.0419(14) 0.0394(13) 0.0332(12) 0.0105(10) -0.0025(9) -0.0099(11)
C21 0.0472(18) 0.0519(19) 0.0424(16) 0.0024(15) 0.0052(13) 0.0008(15)
C21A 0.0351(16) 0.0369(16) 0.0345(14) 0.0074(12) 0.0072(11) -0.0009(13)
C22 0.066(2) 0.062(2) 0.0445(16) -0.0133(17) 0.0039(14) -0.007(2)
C23 0.078(3) 0.049(2) 0.065(2) -0.0164(17) 0.0232(18) 0.0049(19)
C24 0.0484(19) 0.043(2) 0.072(2) -0.0020(16) 0.0151(16) 0.0080(15)
C24A 0.0415(18) 0.0328(16) 0.0472(17) 0.0022(13) 0.0127(13) 0.0021(13)
C25A 0.0339(16) 0.0368(17) 0.0445(15) 0.0119(14) 0.0012(11) -0.0003(14)
C25 0.0380(17) 0.059(2) 0.0562(18) 0.0177(18) -0.0101(13) -0.0001(17)
C26 0.058(2) 0.072(2) 0.0463(18) 0.0029(17) -0.0119(15) -0.0101(19)
C27 0.059(2) 0.057(2) 0.0451(17) -0.0061(15) 0.0008(14) -0.0031(17)
C28 0.0401(17) 0.0473(19) 0.0447(16) 0.0016(14) 0.0023(13) 0.0066(14)
C28A 0.0335(16) 0.0351(15) 0.0325(14) 0.0093(12) 0.0060(11) 0.0004(13)
C29 0.0314(15) 0.0342(17) 0.0303(13) 0.0088(11) 0.0060(10) 0.0041(12)
C30 0.0312(16) 0.0403(18) 0.0639(19) 0.0112(15) -0.0009(13) 0.0074(14)
C31 0.0315(15) 0.0384(16) 0.0271(13) 0.0034(12) 0.0010(11) 0.0001(13)
N21 0.0350(13) 0.0416(14) 0.0298(11) 0.0044(10) 0.0023(9) 0.0083(11)
C32 0.0343(16) 0.0368(16) 0.0307(14) -0.0001(12) -0.0012(11) 0.0053(13)
C33 0.0454(19) 0.061(2) 0.0416(16) -0.0010(15) 0.0081(13) 0.0098(16)
C34 0.046(2) 0.072(2) 0.063(2) -0.0007(18) 0.0031(16) 0.0243(17)
C35 0.055(2) 0.062(2) 0.060(2) 0.0097(17) -0.0069(16) 0.0254(17)
C36 0.056(2) 0.0517(19) 0.0452(17) 0.0162(14) -0.0012(14) 0.0129(16)
C37 0.0332(16) 0.0351(16) 0.0353(14) 0.0037(12) -0.0018(11) 0.0061(13)
N22 0.0358(13) 0.0398(13) 0.0338(12) 0.0105(10) 0.0053(9) 0.0045(11)
N51 0.0562(17) 0.0522(17) 0.0311(13) -0.0002(12) 0.0103(11) 0.0015(14)
O52 0.0615(14) 0.0590(14) 0.0632(13) 0.0203(11) 0.0217(10) 0.0101(11)
O53 0.0791(16) 0.0630(14) 0.0690(14) 0.0075(11) 0.0267(11) 0.0283(13)
O54 0.0767(15) 0.0697(15) 0.0522(12) 0.0144(11) 0.0281(11) 0.0075(12)

loop_
_atom_type_symbol
_atom_type_description
_atom_type_scat_dispersion_real
_atom_type_scat_dispersion_imag
_atom_type_scat_source
C C 0.0033 0.0016 'International Tables Vol C Tables 4.2.6.8 and 6.1.1.4'
H H 0.0000 0.0000 'International Tables Vol C Tables 4.2.6.8 and 6.1.1.4'
N N 0.0061 0.0033 'International Tables Vol C Tables 4.2.6.8 and 6.1.1.4'
O O 0.0106 0.0060 'International Tables Vol C Tables 4.2.6.8 and 6.1.1.4'
Ag Ag -0.8971 1.1015 'International Tables Vol C Tables 4.2.6.8 and 6.1.1.4'

loop_
_geom_angle_atom_site_label_1
_geom_angle_atom_site_label_2
_geom_angle_atom_site_label_3
_geom_angle
N1 Ag1 N21 175.27(8)
C2 C1 C1A 121.7(2)
C2 C1 H1A 119.2
C1A C1 H1A 119.2
C9 C1A C1 123.5(2)
C9 C1A C4A 119.4(2)
C1 C1A C4A 117.1(2)
C1 C2 C3 121.0(3)
C1 C2 H2A 119.5
C3 C2 H2A 119.5
C4 C3 C2 119.6(3)
C4 C3 H3A 120.2
C2 C3 H3A 120.2
C3 C4 C4A 121.5(3)
C3 C4 H4A 119.3
C4A C4 H4A 119.2
C10 C4A C4 122.3(2)
C10 C4A C1A 118.6(2)
C4 C4A C1A 119.1(2)
C10 C5A C5 121.9(2)
C10 C5A C8A 119.6(2)
C5 C5A C8A 118.6(2)
C6 C5 C5A 121.6(2)
C6 C5 H5A 119.2
C5A C5 H5A 119.2
C5 C6 C7 119.9(2)
C5 C6 H6A 120.1
C7 C6 H6A 120.1
C8 C7 C6 120.9(3)
C8 C7 H7A 119.6
C6 C7 H7A 119.6
C7 C8 C8A 121.3(2)
C7 C8 H8A 119.4
C8A C8 H8A 119.4
C9 C8A C8 123.6(2)
C9 C8A C5A 118.6(2)
C8 C8A C5A 117.8(2)
C1A C9 C8A 121.1(2)
C1A C9 C11 119.8(2)
C8A C9 C11 119.1(2)
C5A C10 C4A 122.6(2)
C5A C10 H10A 118.7
C4A C10 H10A 118.7
N1 C11 N2 111.9(2)
N1 C11 C9 126.3(2)
N2 C11 C9 121.8(2)
C11 N1 C12 105.87(19)
C11 N1 Ag1 126.69(15)
C12 N1 Ag1 127.27(16)
C13 C12 C17 120.2(2)
C13 C12 N1 131.2(2)
C17 C12 N1 108.6(2)
C14 C13 C12 117.1(3)
C14 C13 H13A 121.4
C12 C13 H13A 121.4
C13 C14 C15 122.1(3)
C13 C14 H14A 118.9
C15 C14 H14A 118.9
C16 C15 C14 121.9(2)
C16 C15 H15A 119.0
C14 C15 H15A 119.0
C15 C16 C17 115.9(2)
C15 C16 H16A 122.0
C17 C16 H16A 122.0
N2 C17 C12 105.7(2)
N2 C17 C16 131.6(2)
C12 C17 C16 122.6(2)
C11 N2 C17 107.9(2)
C11 N2 H2B 126.0
C17 N2 H2B 126.0
C22 C21 C21A 121.2(3)
C22 C21 H21A 119.4
C21A C21 H21A 119.4
C29 C21A C21 123.4(2)
C29 C21A C24A 118.9(2)
C21 C21A C24A 117.7(2)
C21 C22 C23 120.7(3)
C21 C22 H22A 119.7
C23 C22 H22A 119.7
C24 C23 C22 120.3(3)
C24 C23 H23A 119.8
C22 C23 H23A 119.8
C23 C24 C24A 121.4(3)
C23 C24 H24A 119.3
C24A C24 H24A 119.3
C30 C24A C24 122.3(3)
C30 C24A C21A 118.9(2)
C24 C24A C21A 118.7(2)
C30 C25A C28A 119.1(2)
C30 C25A C25 122.2(3)
C28A C25A C25 118.7(3)
C26 C25 C25A 120.7(3)
C26 C25 H25A 119.6
C25A C25 H25A 119.6
C25 C26 C27 120.9(3)
C25 C26 H26A 119.6
C27 C26 H26A 119.6
C28 C27 C26 120.2(3)
C28 C27 H27A 119.9
C26 C27 H27A 119.9
C27 C28 C28A 121.8(3)
C27 C28 H28A 119.1
C28A C28 H28A 119.1
C29 C28A C28 123.1(2)
C29 C28A C25A 119.3(2)
C28 C28A C25A 117.6(2)
C21A C29 C28A 121.1(2)
C21A C29 C31 120.0(2)
C28A C29 C31 118.9(2)
C25A C30 C24A 122.6(2)
C25A C30 H30A 118.7
C24A C30 H30A 118.7
N21 C31 N22 111.6(2)
N21 C31 C29 125.6(2)
N22 C31 C29 122.8(2)
C31 N21 C32 106.1(2)
C31 N21 Ag1 121.80(16)
C32 N21 Ag1 132.05(16)
C33 C32 C37 120.1(2)
C33 C32 N21 131.5(2)
C37 C32 N21 108.4(2)
C34 C33 C32 117.4(2)
C34 C33 H33A 121.3
C32 C33 H33A 121.3
C33 C34 C35 121.9(3)
C33 C34 H34A 119.1
C35 C34 H34A 119.1
C36 C35 C34 121.7(3)
C36 C35 H35A 119.2
C34 C35 H35A 119.2
C35 C36 C37 116.6(3)
C35 C36 H36A 121.7
C37 C36 H36A 121.7
N22 C37 C36 131.5(2)
N22 C37 C32 106.1(2)
C36 C37 C32 122.3(2)
C31 N22 C37 107.84(19)
C31 N22 H22N 124.0
C37 N22 H22N 127.3
O53 N51 O54 122.5(2)
O53 N51 O52 120.7(2)
O54 N51 O52 116.8(2)

loop_
_geom_bond_atom_site_label_1
_geom_bond_atom_site_label_2
_geom_bond_distance
Ag1 N1 2.0995(19)
Ag1 N21 2.1023(18)
C1 C2 1.348(3)
C1 C1A 1.427(3)
C1 H1A 0.9300
C1A C9 1.408(3)
C1A C4A 1.431(3)
C2 C3 1.410(4)
C2 H2A 0.9300
C3 C4 1.351(4)
C3 H3A 0.9300
C4 C4A 1.419(3)
C4 H4A 0.9300
C4A C10 1.393(3)
C5A C10 1.384(3)
C5A C5 1.427(3)
C5A C8A 1.432(3)
C5 C6 1.342(3)
C5 H5A 0.9300
C6 C7 1.411(4)
C6 H6A 0.9300
C7 C8 1.357(3)
C7 H7A 0.9300
C8 C8A 1.419(3)
C8 H8A 0.9300
C8A C9 1.412(3)
C9 C11 1.477(3)
C10 H10A 0.9300
C11 N1 1.325(3)
C11 N2 1.345(3)
N1 C12 1.398(3)
C12 C13 1.384(3)
C12 C17 1.390(3)
C13 C14 1.373(3)
C13 H13A 0.9300
C14 C15 1.383(4)
C14 H14A 0.9300
C15 C16 1.370(3)
C15 H15A 0.9300
C16 C17 1.392(3)
C16 H16A 0.9300
C17 N2 1.382(3)
N2 H2B 0.8600
C21 C22 1.354(4)
C21 C21A 1.422(3)
C21 H21A 0.9300
C21A C29 1.403(3)
C21A C24A 1.437(3)
C22 C23 1.406(4)
C22 H22A 0.9300
C23 C24 1.347(4)
C23 H23A 0.9300
C24 C24A 1.413(3)
C24 H24A 0.9300
C24A C30 1.392(3)
C25A C30 1.384(3)
C25A C28A 1.421(3)
C25A C25 1.436(3)
C25 C26 1.338(4)
C25 H25A 0.9300
C26 C27 1.397(4)
C26 H26A 0.9300
C27 C28 1.357(3)
C27 H27A 0.9300
C28 C28A 1.414(3)
C28 H28A 0.9300
C28A C29 1.414(3)
C29 C31 1.470(3)
C30 H30A 0.9300
C31 N21 1.329(3)
C31 N22 1.347(3)
N21 C32 1.398(3)
C32 C33 1.389(3)
C32 C37 1.390(3)
C33 C34 1.370(3)
C33 H33A 0.9300
C34 C35 1.387(4)
C34 H34A 0.9300
C35 C36 1.368(3)
C35 H35A 0.9300
C36 C37 1.387(3)
C36 H36A 0.9300
C37 N22 1.382(3)
N22 H22N 1.0563
N51 O53 1.231(3)
N51 O54 1.238(3)
N51 O52 1.252(3)

loop_
_geom_torsion_atom_site_label_1
_geom_torsion_atom_site_label_2
_geom_torsion_atom_site_label_3
_geom_torsion_atom_site_label_4
_geom_torsion
C2 C1 C1A C9 179.8(3)
C2 C1 C1A C4A -1.9(4)
C1A C1 C2 C3 0.5(5)
C1 C2 C3 C4 0.4(5)
C2 C3 C4 C4A 0.2(5)
C3 C4 C4A C10 177.6(3)
C3 C4 C4A C1A -1.7(4)
C9 C1A C4A C10 1.5(4)
C1 C1A C4A C10 -176.8(2)
C9 C1A C4A C4 -179.2(2)
C1 C1A C4A C4 2.5(3)
C10 C5A C5 C6 177.4(3)
C8A C5A C5 C6 -1.3(4)
C5A C5 C6 C7 -0.9(4)
C5 C6 C7 C8 1.5(4)
C6 C7 C8 C8A 0.1(4)
C7 C8 C8A C9 179.1(2)
C7 C8 C8A C5A -2.2(4)
C10 C5A C8A C9 2.8(3)
C5 C5A C8A C9 -178.4(2)
C10 C5A C8A C8 -175.9(2)
C5 C5A C8A C8 2.8(3)
C1 C1A C9 C8A 177.0(2)
C4A C1A C9 C8A -1.3(4)
C1 C1A C9 C11 -4.8(4)
C4A C1A C9 C11 177.0(2)
C8 C8A C9 C1A 177.8(2)
C5A C8A C9 C1A -0.9(3)
C8 C8A C9 C11 -0.4(4)
C5A C8A C9 C11 -179.1(2)
C5 C5A C10 C4A 178.6(2)
C8A C5A C10 C4A -2.7(4)
C4 C4A C10 C5A -178.8(2)
C1A C4A C10 C5A 0.5(4)
C1A C9 C11 N1 119.0(3)
C8A C9 C11 N1 -62.7(3)
C1A C9 C11 N2 -62.1(3)
C8A C9 C11 N2 116.2(3)
N2 C11 N1 C12 0.1(3)
C9 C11 N1 C12 179.1(2)
N2 C11 N1 Ag1 -175.27(15)
C9 C11 N1 Ag1 3.7(3)
C11 N1 C12 C13 -178.9(3)
Ag1 N1 C12 C13 -3.6(4)
C11 N1 C12 C17 0.7(3)
Ag1 N1 C12 C17 176.01(15)
C17 C12 C13 C14 0.9(4)
N1 C12 C13 C14 -179.5(2)
C12 C13 C14 C15 -0.3(4)
C13 C14 C15 C16 -0.4(4)
C14 C15 C16 C17 0.6(4)
C13 C12 C17 N2 178.5(2)
N1 C12 C17 N2 -1.2(3)
C13 C12 C17 C16 -0.8(4)
N1 C12 C17 C16 179.6(2)
C15 C16 C17 N2 -179.0(2)
C15 C16 C17 C12 0.0(4)
N1 C11 N2 C17 -0.8(3)
C9 C11 N2 C17 -179.9(2)
C12 C17 N2 C11 1.2(3)
C16 C17 N2 C11 -179.6(2)
C22 C21 C21A C29 179.2(2)
C22 C21 C21A C24A 1.6(4)
C21A C21 C22 C23 -0.4(4)
C21 C22 C23 C24 -0.5(5)
C22 C23 C24 C24A -0.1(5)
C23 C24 C24A C30 -177.5(3)
C23 C24 C24A C21A 1.3(4)
C29 C21A C24A C30 -0.9(4)
C21 C21A C24A C30 176.9(2)
C29 C21A C24A C24 -179.8(2)
C21 C21A C24A C24 -2.1(3)
C30 C25A C25 C26 -176.4(3)
C28A C25A C25 C26 2.7(4)
C25A C25 C26 C27 0.8(4)
C25 C26 C27 C28 -2.7(4)
C26 C27 C28 C28A 1.0(4)
C27 C28 C28A C29 -179.0(2)
C27 C28 C28A C25A 2.4(4)
C30 C25A C28A C29 -3.7(3)
C25 C25A C28A C29 177.2(2)
C30 C25A C28A C28 174.9(2)
C25 C25A C28A C28 -4.2(3)
C21 C21A C29 C28A -178.6(2)
C24A C21A C29 C28A -1.0(3)
C21 C21A C29 C31 1.5(4)
C24A C21A C29 C31 179.1(2)
C28 C28A C29 C21A -175.2(2)
C25A C28A C29 C21A 3.3(3)
C28 C28A C29 C31 4.7(3)
C25A C28A C29 C31 -176.8(2)
C28A C25A C30 C24A 1.8(4)
C25 C25A C30 C24A -179.1(2)
C24 C24A C30 C25A 179.3(2)
C21A C24A C30 C25A 0.5(4)
C21A C29 C31 N21 -113.5(3)
C28A C29 C31 N21 66.6(3)
C21A C29 C31 N22 65.1(3)
C28A C29 C31 N22 -114.8(3)
N22 C31 N21 C32 0.1(3)
C29 C31 N21 C32 178.9(2)
N22 C31 N21 Ag1 179.85(14)
C29 C31 N21 Ag1 -1.4(3)
C31 N21 C32 C33 -179.9(3)
Ag1 N21 C32 C33 0.4(4)
C31 N21 C32 C37 0.3(3)
Ag1 N21 C32 C37 -179.39(16)
C37 C32 C33 C34 -2.5(4)
N21 C32 C33 C34 177.8(3)
C32 C33 C34 C35 1.5(4)
C33 C34 C35 C36 -0.1(5)
C34 C35 C36 C37 -0.4(4)
C35 C36 C37 N22 -177.4(3)
C35 C36 C37 C32 -0.6(4)
C33 C32 C37 N22 179.6(2)
N21 C32 C37 N22 -0.6(3)
C33 C32 C37 C36 2.1(4)
N21 C32 C37 C36 -178.1(2)
N21 C31 N22 C37 -0.5(3)
C29 C31 N22 C37 -179.3(2)
C36 C37 N22 C31 177.8(3)
C32 C37 N22 C31 0.7(3)
